data_7041695
loop_
_publ_author_name
'Beltr\'an, Tom\'as F'
'Zaragoza, Guillermo'
'Delaude, Lionel'

_publ_section_title
;
 Mono- and bimetallic manganese-carbonyl complexes and clusters bearing
 imidazol(in)ium-2-dithiocarboxylate ligands.
;
_journal_issue 6
_journal_name_full 'Dalton transactions (Cambridge, England : 2003)'
_journal_page_first 1779
_journal_page_last 1788
_journal_paper_doi 10.1039/c6dt04780g
_journal_volume 46
_journal_year 2017
_chemical_formula_moiety 'C25 H26 Br Mn N2 O3 S2 '
_chemical_formula_sum 'C25 H26 Br Mn N2 O3 S2'
_chemical_formula_weight 601.45
_space_group_crystal_system monoclinic
_space_group_IT_number 14
_space_group_name_Hall '-P 2ybc'
_space_group_name_H-M_alt 'P 1 21/c 1'
_symmetry_space_group_name_Hall '-P 2ybc'
_symmetry_space_group_name_H-M 'P 1 21/c 1'
_atom_sites_solution_hydrogens geom
_audit_block_doi 10.5517/ccdc.csd.cc1n47rs
_audit_conform_dict_location ftp://ftp.iucr.org/pub/cif_core.dic
_audit_conform_dict_name cif_core.dic
_audit_conform_dict_version 2.4.3
_audit_creation_date 2016-12-19T11:01:54-00:00
_audit_creation_method 'WinGX routine CIF_UPDATE'
_audit_update_record
;
2016-12-19 deposited with the CCDC.
2017-01-13 downloaded from the CCDC.
;
_cell_angle_alpha 90
_cell_angle_beta 104.615(2)
_cell_angle_gamma 90
_cell_formula_units_Z 4
_cell_length_a 16.2293(11)
_cell_length_b 10.2810(7)
_cell_length_c 16.2491(12)
_cell_measurement_reflns_used 1695
_cell_measurement_temperature 100(2)
_cell_measurement_theta_max 20.79
_cell_measurement_theta_min 2.36
_cell_measurement_wavelength 0.71073
_cell_volume 2623.5(3)
_computing_cell_refinement 'APPEX2 (BRUKER AXS, 2005)'
_computing_data_collection 'APPEX2 (BRUKER AXS, 2005)'
_computing_data_reduction 'APPEX2 (BRUKER AXS, 2005)'
_computing_molecular_graphics 'Ortep for Windows (Farrugia, 2012)'
_computing_publication_material 'WinGX publication routines (Farrugia, 2012)'
_computing_structure_refinement 'SHELXL-2016/6 (Sheldrick, 2016)'
_computing_structure_solution 'SIR-2004 (Burla et al., 2005)'
_diffrn_ambient_temperature 100(2)
_diffrn_measured_fraction_theta_full 1
_diffrn_measured_fraction_theta_max 1
_diffrn_measurement_device 'four-circle diffractometer'
_diffrn_measurement_device_type 'BRUKER APPEX-II CCD'
_diffrn_measurement_method 'omega and phi scans'
_diffrn_radiation_monochromator graphite
_diffrn_radiation_probe x-ray
_diffrn_radiation_source 'fine-focus sealed tube'
_diffrn_radiation_type MoK\a
_diffrn_radiation_wavelength 0.7107
_diffrn_reflns_av_R_equivalents 0.0771
_diffrn_reflns_av_unetI/netI 0.1073
_diffrn_reflns_Laue_measured_fraction_full 1
_diffrn_reflns_Laue_measured_fraction_max 1
_diffrn_reflns_limit_h_max 14
_diffrn_reflns_limit_h_min -19
_diffrn_reflns_limit_k_max 12
_diffrn_reflns_limit_k_min -12
_diffrn_reflns_limit_l_max 19
_diffrn_reflns_limit_l_min -19
_diffrn_reflns_number 14586
_diffrn_reflns_point_group_measured_fraction_full 1
_diffrn_reflns_point_group_measured_fraction_max 1
_diffrn_reflns_theta_full 25.242
_diffrn_reflns_theta_max 25.349
_diffrn_reflns_theta_min 2.367
_exptl_absorpt_coefficient_mu 2.215
_exptl_absorpt_correction_T_max 0.8372
_exptl_absorpt_correction_T_min 0.6472
_exptl_absorpt_correction_type multi-scan
_exptl_absorpt_process_details 'BRUKER SADABS'
_exptl_crystal_colour Blue
_exptl_crystal_density_diffrn 1.523
_exptl_crystal_density_method 'not measured'
_exptl_crystal_description Plate
_exptl_crystal_F_000 1224
_exptl_crystal_size_max 0.15
_exptl_crystal_size_mid 0.12
_exptl_crystal_size_min 0.02
_refine_diff_density_max 0.914
_refine_diff_density_min -0.526
_refine_diff_density_rms 0.11
_refine_ls_extinction_method none
_refine_ls_goodness_of_fit_ref 1.01
_refine_ls_hydrogen_treatment constr
_refine_ls_matrix_type full
_refine_ls_number_constraints 0
_refine_ls_number_parameters 313
_refine_ls_number_reflns 4788
_refine_ls_number_restraints 0
_refine_ls_restrained_S_all 1.01
_refine_ls_R_factor_all 0.1123
_refine_ls_R_factor_gt 0.0544
_refine_ls_shift/su_max 0
_refine_ls_shift/su_mean 0
_refine_ls_structure_factor_coef Fsqd
_refine_ls_weighting_details 'w=1/[\s^2^(Fo^2^)+(0.0520P)^2^+0.6583P] where P=(Fo^2^+2Fc^2^)/3'
_refine_ls_weighting_scheme calc
_refine_ls_wR_factor_gt 0.1049
_refine_ls_wR_factor_ref 0.1229
_reflns_Friedel_coverage 0
_reflns_number_gt 2947
_reflns_number_total 4788
_reflns_threshold_expression 'I > 2\s(I)'
_cod_data_source_file c6dt04780g2.cif
_cod_data_source_block TOBE044C
_cod_depositor_comments 'Adding full bibliography for 7041689--7041695.cif.'
_cod_database_code 7041695
_shelx_estimated_absorpt_t_min 0.732
_shelx_estimated_absorpt_t_max 0.957

loop_
_space_group_symop_operation_xyz
'x, y, z'
'-x, y+1/2, -z+1/2'
'-x, -y, -z'
'x, -y-1/2, z-1/2'

loop_
_atom_site_label
_atom_site_type_symbol
_atom_site_fract_x
_atom_site_fract_y
_atom_site_fract_z
_atom_site_U_iso_or_equiv
_atom_site_adp_type
_atom_site_occupancy
_atom_site_site_symmetry_order
_atom_site_calc_flag
_atom_site_refinement_flags_posn
_atom_site_refinement_flags_adp
C1 C 0.7423(4) 0.6620(6) 0.4208(4) 0.0286(15) Uani 1 1 d . .
O1 O 0.7124(2) 0.7609(4) 0.4173(3) 0.0356(11) Uani 1 1 d . .
C2 C 0.8515(4) 0.5386(5) 0.3536(4) 0.0245(14) Uani 1 1 d . .
O2 O 0.8916(3) 0.5687(4) 0.3073(3) 0.0328(10) Uani 1 1 d . .
C3 C 0.8783(4) 0.5384(5) 0.5137(4) 0.0320(15) Uani 1 1 d . .
O3 O 0.9370(3) 0.5649(4) 0.5683(3) 0.0444(12) Uani 1 1 d . .
Mn1 Mn 0.78891(5) 0.49994(8) 0.42736(6) 0.0222(2) Uani 1 1 d . .
Br1 Br 0.66161(4) 0.44694(6) 0.30541(4) 0.02987(19) Uani 1 1 d . .
S1 S 0.82091(9) 0.27110(13) 0.44409(9) 0.0235(4) Uani 1 1 d . .
S2 S 0.70978(9) 0.41628(13) 0.51886(10) 0.0244(4) Uani 1 1 d . .
N1 N 0.6431(3) 0.1235(4) 0.5317(3) 0.0176(10) Uani 1 1 d . .
C4 C 0.7519(3) 0.2728(5) 0.5045(3) 0.0191(13) Uani 1 1 d . .
C5 C 0.7238(3) 0.1526(5) 0.5406(3) 0.0147(12) Uani 1 1 d . .
C6 C 0.6345(3) -0.0030(5) 0.5732(4) 0.0228(13) Uani 1 1 d . .
H6A H 0.605767 -0.068505 0.530969 0.027 Uiso 1 1 calc R U
H6B H 0.602335 0.007062 0.617074 0.027 Uiso 1 1 calc R U
C7 C 0.7268(3) -0.0404(5) 0.6128(3) 0.0198(13) Uani 1 1 d . .
H7A H 0.738731 -0.043166 0.67565 0.024 Uiso 1 1 calc R U
H7B H 0.740324 -0.126216 0.591923 0.024 Uiso 1 1 calc R U
N2 N 0.7761(3) 0.0639(4) 0.5849(3) 0.0173(10) Uani 1 1 d . .
C8 C 0.5692(3) 0.1860(5) 0.4785(3) 0.0178(12) Uani 1 1 d . .
C9 C 0.5491(3) 0.1618(5) 0.3901(4) 0.0207(13) Uani 1 1 d . .
C10 C 0.4762(3) 0.2223(5) 0.3410(3) 0.0200(13) Uani 1 1 d . .
H10 H 0.460782 0.20783 0.281323 0.024 Uiso 1 1 calc R U
C11 C 0.4256(3) 0.3025(5) 0.3761(4) 0.0206(13) Uani 1 1 d . .
C12 C 0.4478(3) 0.3227(5) 0.4631(4) 0.0219(13) Uani 1 1 d . .
H12 H 0.41311 0.377544 0.487406 0.026 Uiso 1 1 calc R U
C13 C 0.5195(3) 0.2648(5) 0.5162(3) 0.0211(13) Uani 1 1 d . .
C14 C 0.6023(3) 0.0772(5) 0.3495(4) 0.0269(14) Uani 1 1 d . .
H14A H 0.648003 0.129123 0.336308 0.04 Uiso 1 1 calc R U
H14B H 0.566712 0.040178 0.296841 0.04 Uiso 1 1 calc R U
H14C H 0.627137 0.006784 0.388508 0.04 Uiso 1 1 calc R U
C15 C 0.3463(3) 0.3638(6) 0.3201(4) 0.0305(15) Uani 1 1 d . .
H15A H 0.357726 0.454988 0.309456 0.046 Uiso 1 1 calc R U
H15B H 0.29988 0.359034 0.348621 0.046 Uiso 1 1 calc R U
H15C H 0.329806 0.316875 0.265876 0.046 Uiso 1 1 calc R U
C16 C 0.5403(3) 0.2885(5) 0.6109(4) 0.0271(14) Uani 1 1 d . .
H16A H 0.59999 0.315179 0.630973 0.041 Uiso 1 1 calc R U
H16B H 0.531069 0.208328 0.639915 0.041 Uiso 1 1 calc R U
H16C H 0.503396 0.357338 0.623158 0.041 Uiso 1 1 calc R U
C17 C 0.8669(3) 0.0778(5) 0.6210(3) 0.0209(13) Uani 1 1 d . .
C18 C 0.9213(3) -0.0047(5) 0.5928(4) 0.0277(14) Uani 1 1 d . .
C19 C 1.0080(4) 0.0091(6) 0.6306(4) 0.0360(17) Uani 1 1 d . .
H19 H 1.047247 -0.045041 0.612073 0.043 Uiso 1 1 calc R U
C20 C 1.0386(4) 0.0988(6) 0.6939(5) 0.042(2) Uani 1 1 d . .
C21 C 0.9824(4) 0.1776(6) 0.7195(4) 0.0344(17) Uani 1 1 d . .
H21 H 1.003782 0.240604 0.762372 0.041 Uiso 1 1 calc R U
C22 C 0.8947(3) 0.1692(5) 0.6854(4) 0.0239(14) Uani 1 1 d . .
C23 C 0.8891(4) -0.1046(6) 0.5252(4) 0.0352(16) Uani 1 1 d . .
H23A H 0.847333 -0.064632 0.477695 0.053 Uiso 1 1 calc R U
H23B H 0.862209 -0.175985 0.548744 0.053 Uiso 1 1 calc R U
H23C H 0.936868 -0.138611 0.504836 0.053 Uiso 1 1 calc R U
C24 C 1.1341(4) 0.1112(7) 0.7353(5) 0.063(3) Uani 1 1 d . .
H24A H 1.166306 0.072342 0.697992 0.094 Uiso 1 1 calc R U
H24B H 1.147817 0.065863 0.790098 0.094 Uiso 1 1 calc R U
H24C H 1.149186 0.203325 0.744252 0.094 Uiso 1 1 calc R U
C25 C 0.8349(4) 0.2503(6) 0.7199(4) 0.0328(16) Uani 1 1 d . .
H25A H 0.808439 0.315826 0.677739 0.049 Uiso 1 1 calc R U
H25B H 0.866418 0.293647 0.772119 0.049 Uiso 1 1 calc R U
H25C H 0.790703 0.194591 0.732615 0.049 Uiso 1 1 calc R U

loop_
_atom_site_aniso_label
_atom_site_aniso_U_11
_atom_site_aniso_U_22
_atom_site_aniso_U_33
_atom_site_aniso_U_23
_atom_site_aniso_U_13
_atom_site_aniso_U_12
C1 0.032(4) 0.030(4) 0.023(4) 0.004(3) 0.006(3) -0.008(3)
O1 0.044(3) 0.017(2) 0.045(3) 0.006(2) 0.009(2) 0.006(2)
C2 0.028(3) 0.017(3) 0.026(4) -0.003(3) 0.002(3) 0.002(3)
O2 0.042(3) 0.028(2) 0.031(3) 0.000(2) 0.014(2) -0.005(2)
C3 0.040(4) 0.020(3) 0.037(4) 0.014(3) 0.009(3) 0.005(3)
O3 0.050(3) 0.037(3) 0.035(3) -0.003(2) -0.010(2) -0.002(2)
Mn1 0.0299(5) 0.0156(4) 0.0206(5) 0.0023(4) 0.0054(4) -0.0004(4)
Br1 0.0333(4) 0.0297(4) 0.0239(4) 0.0048(3) 0.0023(3) -0.0025(3)
S1 0.0285(8) 0.0210(8) 0.0224(8) 0.0036(6) 0.0093(7) 0.0020(6)
S2 0.0329(9) 0.0162(8) 0.0264(9) 0.0021(6) 0.0117(7) 0.0030(6)
N1 0.020(3) 0.017(2) 0.015(3) 0.002(2) 0.004(2) -0.002(2)
C4 0.019(3) 0.022(3) 0.014(3) 0.000(2) -0.001(2) 0.002(2)
C5 0.019(3) 0.013(3) 0.012(3) -0.004(2) 0.005(2) 0.000(2)
C6 0.024(3) 0.019(3) 0.024(3) 0.003(3) 0.005(3) -0.006(3)
C7 0.022(3) 0.018(3) 0.021(3) 0.006(2) 0.007(2) -0.001(2)
N2 0.020(2) 0.010(2) 0.018(3) 0.001(2) -0.001(2) -0.001(2)
C8 0.023(3) 0.012(3) 0.019(3) 0.001(2) 0.005(3) -0.002(2)
C9 0.020(3) 0.017(3) 0.023(3) 0.001(2) 0.003(3) -0.010(2)
C10 0.026(3) 0.018(3) 0.014(3) 0.003(2) 0.003(3) -0.008(3)
C11 0.018(3) 0.016(3) 0.027(3) 0.005(3) 0.004(3) -0.003(2)
C12 0.021(3) 0.022(3) 0.022(3) -0.003(3) 0.005(3) -0.001(2)
C13 0.021(3) 0.022(3) 0.019(3) -0.001(3) 0.002(3) -0.007(3)
C14 0.030(3) 0.028(3) 0.024(3) -0.007(3) 0.009(3) 0.001(3)
C15 0.028(3) 0.034(4) 0.027(4) 0.009(3) 0.002(3) -0.002(3)
C16 0.033(3) 0.027(3) 0.024(4) -0.004(3) 0.011(3) 0.001(3)
C17 0.020(3) 0.018(3) 0.022(3) 0.011(3) 0.000(3) -0.005(2)
C18 0.025(3) 0.023(3) 0.037(4) 0.012(3) 0.011(3) 0.004(3)
C19 0.026(3) 0.026(3) 0.057(5) 0.019(3) 0.010(3) 0.003(3)
C20 0.019(3) 0.033(4) 0.063(5) 0.034(4) -0.009(3) -0.005(3)
C21 0.032(4) 0.024(3) 0.035(4) 0.018(3) -0.015(3) -0.010(3)
C22 0.031(3) 0.018(3) 0.020(3) 0.008(3) 0.000(3) 0.001(3)
C23 0.034(4) 0.034(4) 0.043(4) -0.002(3) 0.020(3) 0.006(3)
C24 0.027(4) 0.051(5) 0.096(7) 0.033(5) -0.010(4) -0.010(3)
C25 0.050(4) 0.027(3) 0.017(3) -0.004(3) 0.000(3) -0.014(3)

loop_
_atom_type_symbol
_atom_type_description
_atom_type_scat_dispersion_real
_atom_type_scat_dispersion_imag
_atom_type_scat_source
C C 0.0033 0.0016 'International Tables Vol C Tables 4.2.6.8 and 6.1.1.4'
H H 0 0 'International Tables Vol C Tables 4.2.6.8 and 6.1.1.4'
N N 0.0061 0.0033 'International Tables Vol C Tables 4.2.6.8 and 6.1.1.4'
O O 0.0106 0.006 'International Tables Vol C Tables 4.2.6.8 and 6.1.1.4'
S S 0.1246 0.1234 'International Tables Vol C Tables 4.2.6.8 and 6.1.1.4'
Br Br -0.2901 2.4595 'International Tables Vol C Tables 4.2.6.8 and 6.1.1.4'
Mn Mn 0.3368 0.7283 'International Tables Vol C Tables 4.2.6.8 and 6.1.1.4'

loop_
_geom_angle_atom_site_label_1
_geom_angle_atom_site_label_2
_geom_angle_atom_site_label_3
_geom_angle
O1 C1 Mn1 178.8(5)
O2 C2 Mn1 177.2(5)
O3 C3 Mn1 178.4(6)
C3 Mn1 C2 89.5(3)
C3 Mn1 C1 95.0(3)
C2 Mn1 C1 93.1(2)
C3 Mn1 S2 92.8(2)
C2 Mn1 S2 171.37(18)
C1 Mn1 S2 94.95(19)
C3 Mn1 S1 91.04(18)
C2 Mn1 S1 98.58(17)
C1 Mn1 S1 166.89(18)
S2 Mn1 S1 73.09(5)
C3 Mn1 Br1 179.5(2)
C2 Mn1 Br1 90.69(18)
C1 Mn1 Br1 84.62(18)
S2 Mn1 Br1 87.05(5)
S1 Mn1 Br1 89.33(4)
C4 S1 Mn1 84.18(19)
C4 S2 Mn1 85.8(2)
C5 N1 C8 128.3(4)
C5 N1 C6 110.7(4)
C8 N1 C6 120.2(4)
C5 C4 S1 122.8(4)
C5 C4 S2 120.2(4)
S1 C4 S2 116.9(3)
N1 C5 N2 112.7(4)
N1 C5 C4 122.8(4)
N2 C5 C4 124.5(4)
N1 C6 C7 102.6(4)
N1 C6 H6A 111.3
C7 C6 H6A 111.3
N1 C6 H6B 111.3
C7 C6 H6B 111.3
H6A C6 H6B 109.2
N2 C7 C6 103.8(4)
N2 C7 H7A 111
C6 C7 H7A 111
N2 C7 H7B 111
C6 C7 H7B 111
H7A C7 H7B 109
C5 N2 C17 126.7(4)
C5 N2 C7 110.1(4)
C17 N2 C7 121.4(4)
C13 C8 C9 122.7(5)
C13 C8 N1 118.9(5)
C9 C8 N1 118.3(5)
C10 C9 C8 116.6(5)
C10 C9 C14 120.5(5)
C8 C9 C14 122.9(5)
C11 C10 C9 122.4(5)
C11 C10 H10 118.8
C9 C10 H10 118.8
C12 C11 C10 118.8(5)
C12 C11 C15 120.9(5)
C10 C11 C15 120.2(5)
C11 C12 C13 121.9(5)
C11 C12 H12 119
C13 C12 H12 119
C8 C13 C12 117.5(5)
C8 C13 C16 122.6(5)
C12 C13 C16 119.9(5)
C9 C14 H14A 109.5
C9 C14 H14B 109.5
H14A C14 H14B 109.5
C9 C14 H14C 109.5
H14A C14 H14C 109.5
H14B C14 H14C 109.5
C11 C15 H15A 109.5
C11 C15 H15B 109.5
H15A C15 H15B 109.5
C11 C15 H15C 109.5
H15A C15 H15C 109.5
H15B C15 H15C 109.5
C13 C16 H16A 109.5
C13 C16 H16B 109.5
H16A C16 H16B 109.5
C13 C16 H16C 109.5
H16A C16 H16C 109.5
H16B C16 H16C 109.5
C18 C17 C22 123.3(5)
C18 C17 N2 118.4(5)
C22 C17 N2 118.2(5)
C17 C18 C19 116.8(6)
C17 C18 C23 122.0(5)
C19 C18 C23 121.2(5)
C20 C19 C18 122.1(6)
C20 C19 H19 119
C18 C19 H19 119
C21 C20 C19 118.9(5)
C21 C20 C24 119.9(7)
C19 C20 C24 121.2(7)
C20 C21 C22 122.5(6)
C20 C21 H21 118.7
C22 C21 H21 118.7
C21 C22 C17 116.4(5)
C21 C22 C25 120.8(5)
C17 C22 C25 122.8(5)
C18 C23 H23A 109.5
C18 C23 H23B 109.5
H23A C23 H23B 109.5
C18 C23 H23C 109.5
H23A C23 H23C 109.5
H23B C23 H23C 109.5
C20 C24 H24A 109.5
C20 C24 H24B 109.5
H24A C24 H24B 109.5
C20 C24 H24C 109.5
H24A C24 H24C 109.5
H24B C24 H24C 109.5
C22 C25 H25A 109.5
C22 C25 H25B 109.5
H25A C25 H25B 109.5
C22 C25 H25C 109.5
H25A C25 H25C 109.5
H25B C25 H25C 109.5

loop_
_geom_bond_atom_site_label_1
_geom_bond_atom_site_label_2
_geom_bond_distance
C1 O1 1.122(6)
C1 Mn1 1.822(6)
C2 O2 1.155(7)
C2 Mn1 1.800(7)
C3 O3 1.159(7)
C3 Mn1 1.789(6)
Mn1 S2 2.3585(17)
Mn1 S1 2.4099(16)
Mn1 Br1 2.5350(10)
S1 C4 1.666(5)
S2 C4 1.667(5)
N1 C5 1.316(6)
N1 C8 1.441(6)
N1 C6 1.487(6)
C4 C5 1.487(7)
C5 N2 1.327(6)
C6 C7 1.524(7)
C6 H6A 0.99
C6 H6B 0.99
C7 N2 1.476(6)
C7 H7A 0.99
C7 H7B 0.99
N2 C17 1.449(6)
C8 C13 1.389(7)
C8 C9 1.412(7)
C9 C10 1.395(7)
C9 C14 1.492(7)
C10 C11 1.385(7)
C10 H10 0.95
C11 C12 1.384(8)
C11 C15 1.514(7)
C12 C13 1.395(7)
C12 H12 0.95
C13 C16 1.509(7)
C14 H14A 0.98
C14 H14B 0.98
C14 H14C 0.98
C15 H15A 0.98
C15 H15B 0.98
C15 H15C 0.98
C16 H16A 0.98
C16 H16B 0.98
C16 H16C 0.98
C17 C18 1.382(8)
C17 C22 1.395(7)
C18 C19 1.394(7)
C18 C23 1.499(8)
C19 C20 1.378(9)
C19 H19 0.95
C20 C21 1.362(9)
C20 C24 1.530(8)
C21 C22 1.394(7)
C21 H21 0.95
C22 C25 1.491(8)
C23 H23A 0.98
C23 H23B 0.98
C23 H23C 0.98
C24 H24A 0.98
C24 H24B 0.98
C24 H24C 0.98
C25 H25A 0.98
C25 H25B 0.98
C25 H25C 0.98

loop_
_geom_hbond_atom_site_label_D
_geom_hbond_atom_site_label_H
_geom_hbond_atom_site_label_A
_geom_hbond_distance_DH
_geom_hbond_distance_HA
_geom_hbond_distance_DA
_geom_hbond_angle_DHA
_geom_hbond_site_symmetry_A
C7 H7A Br1 0.99 2.88 3.675(6) 137.4 4_566

loop_
_geom_torsion_atom_site_label_1
_geom_torsion_atom_site_label_2
_geom_torsion_atom_site_label_3
_geom_torsion_atom_site_label_4
_geom_torsion
Mn1 S1 C4 C5 174.2(4)
Mn1 S1 C4 S2 -2.2(3)
Mn1 S2 C4 C5 -174.2(4)
Mn1 S2 C4 S1 2.2(3)
C8 N1 C5 N2 -170.6(5)
C6 N1 C5 N2 -1.0(6)
C8 N1 C5 C4 9.5(8)
C6 N1 C5 C4 179.2(5)
S1 C4 C5 N1 -128.3(5)
S2 C4 C5 N1 47.9(7)
S1 C4 C5 N2 51.9(7)
S2 C4 C5 N2 -131.9(5)
C5 N1 C6 C7 2.8(6)
C8 N1 C6 C7 173.4(4)
N1 C6 C7 N2 -3.3(5)
N1 C5 N2 C17 -166.4(5)
C4 C5 N2 C17 13.4(8)
N1 C5 N2 C7 -1.4(6)
C4 C5 N2 C7 178.4(5)
C6 C7 N2 C5 3.1(6)
C6 C7 N2 C17 169.0(5)
C5 N1 C8 C13 -106.2(6)
C6 N1 C8 C13 85.1(6)
C5 N1 C8 C9 75.4(7)
C6 N1 C8 C9 -93.3(6)
C13 C8 C9 C10 0.5(8)
N1 C8 C9 C10 178.9(4)
C13 C8 C9 C14 -180.0(5)
N1 C8 C9 C14 -1.6(7)
C8 C9 C10 C11 0.2(7)
C14 C9 C10 C11 -179.3(5)
C9 C10 C11 C12 -0.5(8)
C9 C10 C11 C15 -178.9(5)
C10 C11 C12 C13 0.1(8)
C15 C11 C12 C13 178.5(5)
C9 C8 C13 C12 -0.8(8)
N1 C8 C13 C12 -179.2(4)
C9 C8 C13 C16 178.9(5)
N1 C8 C13 C16 0.5(7)
C11 C12 C13 C8 0.5(8)
C11 C12 C13 C16 -179.2(5)
C5 N2 C17 C18 -118.1(6)
C7 N2 C17 C18 78.4(7)
C5 N2 C17 C22 65.1(7)
C7 N2 C17 C22 -98.4(6)
C22 C17 C18 C19 -1.6(8)
N2 C17 C18 C19 -178.3(5)
C22 C17 C18 C23 178.2(5)
N2 C17 C18 C23 1.5(8)
C17 C18 C19 C20 1.0(9)
C23 C18 C19 C20 -178.9(6)
C18 C19 C20 C21 -0.8(9)
C18 C19 C20 C24 179.2(6)
C19 C20 C21 C22 1.3(9)
C24 C20 C21 C22 -178.7(5)
C20 C21 C22 C17 -1.8(8)
C20 C21 C22 C25 175.3(6)
C18 C17 C22 C21 2.0(8)
N2 C17 C22 C21 178.7(4)
C18 C17 C22 C25 -175.0(5)
N2 C17 C22 C25 1.7(8)
